data_7003045
loop_
_publ_author_name
'Ollagnier, Cecile M. A.'
'Perera, Sarath D.'
'Fitchett, Christopher M.'
'Draper, Sylvia M.'

_publ_section_title
;
 Rhodium and palladium complexes of a pyridyl-centred polyphenylene
 derivative
;
_journal_issue 2
_journal_name_full 'Dalton Transactions'
_journal_page_first 283
_journal_page_last 290
_journal_paper_doi 10.1039/b709818a
_journal_year 2008
_chemical_formula_moiety 'C36 H26 Cl2 N3 Rh, 4(C H Cl3)'
_chemical_formula_sum 'C40 H30 Cl14 N3 Rh'
_chemical_formula_weight 1151.88
_chemical_name_systematic
;
?
;
_space_group_IT_number 14
_symmetry_cell_setting monoclinic
_symmetry_space_group_name_Hall '-P 2yn'
_symmetry_space_group_name_H-M 'P 1 21/n 1'
_atom_sites_solution_hydrogens geom
_atom_sites_solution_primary direct
_atom_sites_solution_secondary difmap
_audit_creation_method SHELXL-97
_cell_angle_alpha 90.00
_cell_angle_beta 101.269(2)
_cell_angle_gamma 90.00
_cell_formula_units_Z 4
_cell_length_a 11.8530(9)
_cell_length_b 26.863(2)
_cell_length_c 15.1269(11)
_cell_measurement_temperature 153(2)
_cell_volume 4723.7(6)
_computing_cell_refinement 'Bruker SMART'
_computing_data_collection 'Bruker SMART'
_computing_data_reduction 'Bruker SAINT'
_computing_molecular_graphics 'Bruker SHELXTL'
_computing_publication_material 'Bruker SHELXTL'
_computing_structure_refinement 'SHELXL-97 (Sheldrick, 1997)'
_computing_structure_solution 'SHELXS-97 (Sheldrick, 1990)'
_diffrn_ambient_temperature 153(2)
_diffrn_measured_fraction_theta_full 0.997
_diffrn_measured_fraction_theta_max 0.997
_diffrn_measurement_device_type 'CCD area detector'
_diffrn_measurement_method 'phi and omega scans'
_diffrn_radiation_monochromator graphite
_diffrn_radiation_source 'fine-focus sealed tube'
_diffrn_radiation_type MoK\a
_diffrn_radiation_wavelength 0.71073
_diffrn_reflns_av_R_equivalents 0.0766
_diffrn_reflns_av_sigmaI/netI 0.0649
_diffrn_reflns_limit_h_max 14
_diffrn_reflns_limit_h_min -14
_diffrn_reflns_limit_k_max 31
_diffrn_reflns_limit_k_min -29
_diffrn_reflns_limit_l_max 17
_diffrn_reflns_limit_l_min -17
_diffrn_reflns_number 36953
_diffrn_reflns_theta_full 25.02
_diffrn_reflns_theta_max 25.02
_diffrn_reflns_theta_min 1.57
_exptl_absorpt_coefficient_mu 1.187
_exptl_absorpt_correction_T_max 0.9766
_exptl_absorpt_correction_T_min 0.8313
_exptl_absorpt_correction_type multi-scan
_exptl_absorpt_process_details 'blessing Acta Cryst. 1995(A51) 33-38'
_exptl_crystal_colour yellow
_exptl_crystal_density_diffrn 1.620
_exptl_crystal_density_method 'not measured'
_exptl_crystal_description plate
_exptl_crystal_F_000 2296
_exptl_crystal_size_max 0.12
_exptl_crystal_size_mid 0.08
_exptl_crystal_size_min 0.02
_refine_diff_density_max 1.063
_refine_diff_density_min -0.973
_refine_diff_density_rms 0.117
_refine_ls_extinction_method none
_refine_ls_goodness_of_fit_ref 1.038
_refine_ls_hydrogen_treatment constr
_refine_ls_matrix_type full
_refine_ls_number_parameters 524
_refine_ls_number_reflns 8307
_refine_ls_number_restraints 0
_refine_ls_restrained_S_all 1.038
_refine_ls_R_factor_all 0.0908
_refine_ls_R_factor_gt 0.0570
_refine_ls_shift/su_max 0.001
_refine_ls_shift/su_mean 0.000
_refine_ls_structure_factor_coef Fsqd
_refine_ls_weighting_details 'calc w=1/[\s^2^(Fo^2^)+(0.0705P)^2^+7.5896P] where P=(Fo^2^+2Fc^2^)/3'
_refine_ls_weighting_scheme calc
_refine_ls_wR_factor_gt 0.1291
_refine_ls_wR_factor_ref 0.1455
_reflns_number_gt 5842
_reflns_number_total 8307
_reflns_threshold_expression >2sigma(I)
_cod_data_source_file b709818a.txt
_cod_data_source_block 3
_cod_depositor_comments
;
The following automatic conversions were performed:
'_symmetry_cell_setting' value 'Monoclinic' changed to 'monoclinic'
according to '/home/saulius/struct/CIF-dictionaries/cif_core.dic'
dictionary named 'cif_core.dic' version 2.4.1 from 2010-06-29.

Automatic conversion script
Id: cif_fix_enum 1527 2010-12-29 10:47:43Z saulius 
;
_cod_original_sg_symbol_Hall -P2yn
_cod_original_sg_symbol_H-M P2(1)/n
_cod_database_code 7003045

loop_
_symmetry_equiv_pos_as_xyz
'x, y, z'
'-x+1/2, y+1/2, -z+1/2'
'-x, -y, -z'
'x-1/2, -y-1/2, z-1/2'

loop_
_atom_site_label
_atom_site_type_symbol
_atom_site_fract_x
_atom_site_fract_y
_atom_site_fract_z
_atom_site_U_iso_or_equiv
_atom_site_adp_type
_atom_site_occupancy
_atom_site_symmetry_multiplicity
_atom_site_calc_flag
_atom_site_refinement_flags
_atom_site_disorder_assembly
_atom_site_disorder_group
Rh1 Rh 0.80253(4) 0.527125(16) 0.12007(3) 0.02085(13) Uani 1 1 d . . .
Cl1 Cl 0.72594(12) 0.46503(5) 0.19997(9) 0.0279(3) Uani 1 1 d . . .
N1 N 0.8036(4) 0.57182(15) 0.2228(3) 0.0206(10) Uani 1 1 d . . .
C2 C 0.8972(4) 0.57071(19) 0.2899(3) 0.0215(11) Uani 1 1 d . . .
Cl2 Cl 0.87851(13) 0.58947(5) 0.04114(9) 0.0315(3) Uani 1 1 d . . .
C3 C 0.8968(5) 0.5999(2) 0.3669(3) 0.0234(12) Uani 1 1 d . . .
C4 C 0.7950(5) 0.62545(19) 0.3742(3) 0.0224(12) Uani 1 1 d . . .
C5 C 0.6968(5) 0.62271(19) 0.3052(4) 0.0234(12) Uani 1 1 d . . .
C6 C 0.7062(4) 0.59753(19) 0.2263(3) 0.0223(12) Uani 1 1 d . . .
C7 C 0.6191(5) 0.5965(2) 0.1404(3) 0.0249(12) Uani 1 1 d . . .
N8 N 0.6359(4) 0.56159(17) 0.0801(3) 0.0262(10) Uani 1 1 d . . .
C9 C 0.5622(5) 0.5579(2) 0.0016(4) 0.0320(14) Uani 1 1 d . . .
H9A H 0.5756 0.5332 -0.0401 0.038 Uiso 1 1 calc R . .
C10 C 0.4677(5) 0.5882(2) -0.0215(4) 0.0338(14) Uani 1 1 d . . .
H10A H 0.4142 0.5835 -0.0764 0.041 Uiso 1 1 calc R . .
C11 C 0.4529(5) 0.6254(2) 0.0371(4) 0.0346(14) Uani 1 1 d . . .
H11A H 0.3907 0.6481 0.0214 0.042 Uiso 1 1 calc R . .
C12 C 0.5282(5) 0.6301(2) 0.1193(4) 0.0318(13) Uani 1 1 d . . .
H12A H 0.5180 0.6557 0.1604 0.038 Uiso 1 1 calc R . .
C13 C 0.5866(5) 0.6447(2) 0.3191(3) 0.0241(12) Uani 1 1 d . . .
C14 C 0.4954(5) 0.6130(2) 0.3241(4) 0.0319(13) Uani 1 1 d . . .
H14A H 0.5040 0.5781 0.3183 0.038 Uiso 1 1 calc R . .
C15 C 0.3903(5) 0.6327(3) 0.3378(4) 0.0368(15) Uani 1 1 d . . .
H15A H 0.3281 0.6111 0.3418 0.044 Uiso 1 1 calc R . .
C16 C 0.3778(6) 0.6832(3) 0.3452(4) 0.0432(17) Uani 1 1 d . . .
H16A H 0.3064 0.6966 0.3534 0.052 Uiso 1 1 calc R . .
C17 C 0.4676(6) 0.7142(2) 0.3408(4) 0.0411(16) Uani 1 1 d . . .
H17A H 0.4581 0.7491 0.3469 0.049 Uiso 1 1 calc R . .
C18 C 0.5709(5) 0.6961(2) 0.3279(4) 0.0321(14) Uani 1 1 d . . .
H18A H 0.6323 0.7184 0.3249 0.039 Uiso 1 1 calc R . .
C19 C 0.7921(5) 0.6554(2) 0.4575(3) 0.0266(13) Uani 1 1 d . . .
C20 C 0.7344(5) 0.6383(2) 0.5220(4) 0.0372(15) Uani 1 1 d . . .
H20A H 0.6951 0.6073 0.5131 0.045 Uiso 1 1 calc R . .
C21 C 0.7326(6) 0.6654(3) 0.5998(4) 0.0468(18) Uani 1 1 d . . .
H21A H 0.6931 0.6529 0.6441 0.056 Uiso 1 1 calc R . .
C22 C 0.7884(6) 0.7105(3) 0.6122(4) 0.0484(18) Uani 1 1 d . . .
H22A H 0.7859 0.7298 0.6645 0.058 Uiso 1 1 calc R . .
C23 C 0.8478(7) 0.7278(3) 0.5487(4) 0.0491(18) Uani 1 1 d . . .
H23A H 0.8878 0.7586 0.5581 0.059 Uiso 1 1 calc R . .
C24 C 0.8497(5) 0.7006(2) 0.4710(4) 0.0349(14) Uani 1 1 d . . .
H24A H 0.8902 0.7129 0.4272 0.042 Uiso 1 1 calc R . .
C25 C 0.9963(5) 0.6033(2) 0.4432(3) 0.0226(12) Uani 1 1 d . . .
C26 C 1.0000(5) 0.5736(2) 0.5186(4) 0.0312(13) Uani 1 1 d . . .
H26A H 0.9406 0.5500 0.5197 0.037 Uiso 1 1 calc R . .
C27 C 1.0886(5) 0.5780(3) 0.5916(4) 0.0438(17) Uani 1 1 d . . .
H27A H 1.0906 0.5574 0.6429 0.053 Uiso 1 1 calc R . .
C28 C 1.1743(6) 0.6121(3) 0.5904(4) 0.0486(18) Uani 1 1 d . . .
H28A H 1.2346 0.6157 0.6415 0.058 Uiso 1 1 calc R . .
C29 C 1.1735(6) 0.6415(3) 0.5152(4) 0.0456(17) Uani 1 1 d . . .
H29A H 1.2337 0.6648 0.5141 0.055 Uiso 1 1 calc R . .
C30 C 1.0845(5) 0.6368(2) 0.4418(4) 0.0349(14) Uani 1 1 d . . .
H30A H 1.0838 0.6568 0.3898 0.042 Uiso 1 1 calc R . .
C31 C 0.9868(5) 0.53583(19) 0.2724(3) 0.0229(12) Uani 1 1 d . . .
C32 C 0.9580(4) 0.5089(2) 0.1893(3) 0.0219(12) Uani 1 1 d . . .
C33 C 1.0333(5) 0.4737(2) 0.1692(4) 0.0308(13) Uani 1 1 d . . .
H33A H 1.0155 0.4565 0.1133 0.037 Uiso 1 1 calc R . .
C34 C 1.1341(5) 0.4627(2) 0.2284(4) 0.0368(15) Uani 1 1 d . . .
H34A H 1.1842 0.4377 0.2138 0.044 Uiso 1 1 calc R . .
C35 C 1.1621(5) 0.4882(2) 0.3092(4) 0.0378(15) Uani 1 1 d . . .
H35A H 1.2314 0.4806 0.3502 0.045 Uiso 1 1 calc R . .
C36 C 1.0897(5) 0.5245(2) 0.3304(4) 0.0306(13) Uani 1 1 d . . .
H36A H 1.1105 0.5421 0.3856 0.037 Uiso 1 1 calc R . .
N40 N 0.8015(4) 0.48056(17) 0.0145(3) 0.0265(11) Uani 1 1 d . . .
C41 C 0.8010(5) 0.4564(2) -0.0468(4) 0.0257(12) Uani 1 1 d . . .
C42 C 0.8019(6) 0.4245(2) -0.1244(4) 0.0361(15) Uani 1 1 d . . .
H42A H 0.8816 0.4168 -0.1283 0.054 Uiso 1 1 calc R . .
H42B H 0.7642 0.4417 -0.1794 0.054 Uiso 1 1 calc R . .
H42C H 0.7606 0.3935 -0.1176 0.054 Uiso 1 1 calc R . .
C50 C 0.5745(8) 0.4550(3) 0.3690(6) 0.070(2) Uani 1 1 d . . .
H50A H 0.6282 0.4416 0.3314 0.084 Uiso 1 1 calc R . .
Cl51 Cl 0.5378(2) 0.40613(11) 0.4323(2) 0.1136(11) Uani 1 1 d . . .
Cl52 Cl 0.6480(3) 0.50296(10) 0.4370(2) 0.1032(9) Uani 1 1 d . . .
Cl53 Cl 0.4527(2) 0.47725(9) 0.29514(19) 0.0864(8) Uani 1 1 d . . .
C60 C 0.6388(5) 0.8535(3) 0.3346(5) 0.0481(18) Uani 1 1 d . . .
H60A H 0.6513 0.8902 0.3305 0.058 Uiso 1 1 calc R . .
Cl61 Cl 0.60892(18) 0.84011(9) 0.44222(14) 0.0702(6) Uani 1 1 d . . .
Cl62 Cl 0.52246(15) 0.83658(8) 0.25046(13) 0.0606(5) Uani 1 1 d . . .
Cl63 Cl 0.76467(15) 0.82285(7) 0.32181(13) 0.0520(5) Uani 1 1 d . . .
C70 C 0.0549(6) 0.2922(2) 0.8663(4) 0.0476(18) Uani 1 1 d . . .
H70A H 0.0817 0.3205 0.9080 0.057 Uiso 1 1 calc R . .
Cl71 Cl 0.1522(2) 0.28373(10) 0.79610(17) 0.0938(8) Uani 1 1 d . . .
Cl72 Cl -0.0831(2) 0.30708(9) 0.80156(15) 0.0774(7) Uani 1 1 d . . .
Cl73 Cl 0.04303(18) 0.23950(8) 0.93030(14) 0.0669(6) Uani 1 1 d . . .
C80 C 0.1635(6) 0.8295(3) 0.3960(4) 0.0430(16) Uani 1 1 d . . .
H80A H 0.1710 0.8585 0.4380 0.052 Uiso 1 1 calc R . .
Cl81 Cl 0.1301(3) 0.77710(9) 0.45293(19) 0.0959(9) Uani 1 1 d . . .
Cl82 Cl 0.05375(19) 0.84222(12) 0.30320(15) 0.0931(9) Uani 1 1 d . . .
Cl83 Cl 0.29257(15) 0.82222(7) 0.35913(14) 0.0587(5) Uani 1 1 d . . .

loop_
_atom_site_aniso_label
_atom_site_aniso_U_11
_atom_site_aniso_U_22
_atom_site_aniso_U_33
_atom_site_aniso_U_23
_atom_site_aniso_U_13
_atom_site_aniso_U_12
Rh1 0.0270(2) 0.0207(2) 0.0150(2) -0.00273(18) 0.00451(16) -0.00305(19)
Cl1 0.0339(7) 0.0281(8) 0.0216(7) 0.0016(6) 0.0053(6) -0.0075(6)
N1 0.029(2) 0.020(2) 0.013(2) -0.0036(18) 0.0041(18) -0.0044(19)
C2 0.028(3) 0.024(3) 0.014(3) 0.001(2) 0.005(2) -0.001(2)
Cl2 0.0434(8) 0.0261(8) 0.0270(7) 0.0016(6) 0.0120(6) -0.0070(6)
C3 0.030(3) 0.024(3) 0.016(3) 0.002(2) 0.004(2) -0.006(2)
C4 0.032(3) 0.019(3) 0.018(3) 0.001(2) 0.008(2) -0.004(2)
C5 0.029(3) 0.016(3) 0.026(3) 0.001(2) 0.005(2) -0.002(2)
C6 0.025(3) 0.023(3) 0.020(3) 0.002(2) 0.007(2) -0.003(2)
C7 0.029(3) 0.026(3) 0.020(3) 0.004(2) 0.005(2) -0.002(2)
N8 0.033(3) 0.025(3) 0.019(2) 0.001(2) 0.002(2) -0.006(2)
C9 0.042(4) 0.026(3) 0.027(3) -0.003(3) 0.003(3) -0.012(3)
C10 0.031(3) 0.042(4) 0.022(3) 0.005(3) -0.010(2) -0.007(3)
C11 0.032(3) 0.040(4) 0.029(3) 0.006(3) -0.002(3) -0.002(3)
C12 0.032(3) 0.032(3) 0.031(3) 0.000(3) 0.006(3) 0.001(3)
C13 0.032(3) 0.026(3) 0.013(3) -0.001(2) 0.003(2) 0.001(2)
C14 0.036(3) 0.029(3) 0.029(3) -0.001(3) 0.004(3) -0.004(3)
C15 0.026(3) 0.055(4) 0.032(3) 0.003(3) 0.012(3) -0.003(3)
C16 0.034(4) 0.059(5) 0.038(4) -0.008(3) 0.009(3) 0.015(3)
C17 0.043(4) 0.032(4) 0.047(4) -0.008(3) 0.007(3) 0.010(3)
C18 0.038(3) 0.028(3) 0.031(3) -0.001(3) 0.008(3) 0.000(3)
C19 0.030(3) 0.030(3) 0.018(3) -0.004(2) 0.000(2) 0.004(3)
C20 0.044(4) 0.041(4) 0.027(3) -0.008(3) 0.008(3) -0.004(3)
C21 0.042(4) 0.072(5) 0.028(4) -0.011(3) 0.010(3) 0.007(4)
C22 0.053(4) 0.054(5) 0.036(4) -0.020(3) 0.003(3) 0.017(4)
C23 0.069(5) 0.033(4) 0.042(4) -0.017(3) 0.000(4) -0.003(3)
C24 0.048(4) 0.033(3) 0.023(3) -0.006(3) 0.005(3) -0.005(3)
C25 0.029(3) 0.024(3) 0.015(3) -0.005(2) 0.005(2) 0.004(2)
C26 0.036(3) 0.033(3) 0.023(3) 0.000(3) 0.003(3) -0.006(3)
C27 0.043(4) 0.062(5) 0.026(3) 0.012(3) 0.005(3) 0.001(3)
C28 0.043(4) 0.069(5) 0.029(4) -0.005(3) -0.006(3) 0.001(4)
C29 0.036(4) 0.055(4) 0.042(4) -0.005(3) -0.001(3) -0.016(3)
C30 0.039(3) 0.040(4) 0.025(3) -0.003(3) 0.004(3) -0.007(3)
C31 0.028(3) 0.019(3) 0.021(3) 0.000(2) 0.003(2) -0.005(2)
C32 0.023(3) 0.024(3) 0.019(3) 0.002(2) 0.007(2) -0.005(2)
C33 0.037(3) 0.029(3) 0.028(3) -0.005(3) 0.010(3) -0.006(3)
C34 0.046(4) 0.028(3) 0.040(4) -0.001(3) 0.019(3) 0.010(3)
C35 0.031(3) 0.044(4) 0.037(4) 0.005(3) 0.004(3) 0.008(3)
C36 0.033(3) 0.035(3) 0.023(3) -0.001(3) 0.005(2) 0.002(3)
N40 0.037(3) 0.026(3) 0.018(2) -0.003(2) 0.009(2) -0.003(2)
C41 0.030(3) 0.026(3) 0.021(3) -0.002(2) 0.005(2) -0.006(2)
C42 0.052(4) 0.037(4) 0.022(3) -0.010(3) 0.013(3) -0.008(3)
C50 0.091(7) 0.056(5) 0.069(6) 0.011(4) 0.033(5) 0.020(5)
Cl51 0.0928(19) 0.105(2) 0.162(3) 0.056(2) 0.0712(19) 0.0062(16)
Cl52 0.115(2) 0.0710(17) 0.107(2) -0.0174(15) -0.0192(17) 0.0157(16)
Cl53 0.0603(13) 0.0710(16) 0.125(2) 0.0002(14) 0.0107(14) 0.0008(12)
C60 0.038(4) 0.036(4) 0.074(5) -0.004(4) 0.018(4) -0.001(3)
Cl61 0.0653(13) 0.0885(16) 0.0625(13) -0.0251(11) 0.0262(10) -0.0276(12)
Cl62 0.0422(10) 0.0745(14) 0.0628(12) 0.0149(10) 0.0047(9) -0.0110(9)
Cl63 0.0429(10) 0.0506(11) 0.0637(12) 0.0001(9) 0.0131(8) 0.0055(8)
C70 0.076(5) 0.036(4) 0.035(4) 0.000(3) 0.022(3) -0.008(4)
Cl71 0.109(2) 0.104(2) 0.0878(17) -0.0116(15) 0.0681(16) -0.0249(16)
Cl72 0.0966(17) 0.0637(14) 0.0640(14) 0.0040(11) -0.0037(12) 0.0150(12)
Cl73 0.0689(13) 0.0678(13) 0.0625(12) 0.0302(11) 0.0092(10) -0.0122(11)
C80 0.044(4) 0.046(4) 0.042(4) -0.009(3) 0.015(3) 0.005(3)
Cl81 0.129(2) 0.0605(14) 0.117(2) 0.0109(14) 0.0714(18) -0.0043(14)
Cl82 0.0523(13) 0.166(3) 0.0598(14) 0.0012(15) 0.0081(10) 0.0368(15)
Cl83 0.0403(10) 0.0626(12) 0.0774(13) -0.0168(10) 0.0217(9) 0.0064(9)

loop_
_atom_type_symbol
_atom_type_description
_atom_type_scat_dispersion_real
_atom_type_scat_dispersion_imag
_atom_type_scat_source
C C 0.0033 0.0016 'International Tables Vol C Tables 4.2.6.8 and 6.1.1.4'
H H 0.0000 0.0000 'International Tables Vol C Tables 4.2.6.8 and 6.1.1.4'
N N 0.0061 0.0033 'International Tables Vol C Tables 4.2.6.8 and 6.1.1.4'
Cl Cl 0.1484 0.1585 'International Tables Vol C Tables 4.2.6.8 and 6.1.1.4'
Rh Rh -1.1178 0.9187 'International Tables Vol C Tables 4.2.6.8 and 6.1.1.4'

loop_
_geom_angle_atom_site_label_1
_geom_angle_atom_site_label_2
_geom_angle_atom_site_label_3
_geom_angle
_geom_angle_site_symmetry_1
_geom_angle_site_symmetry_3
_geom_angle_publ_flag
N1 Rh1 C32 82.6(2) . . ?
N1 Rh1 N40 179.64(18) . . ?
C32 Rh1 N40 97.2(2) . . ?
N1 Rh1 N8 79.80(17) . . ?
C32 Rh1 N8 162.43(19) . . ?
N40 Rh1 N8 100.38(18) . . ?
N1 Rh1 Cl2 91.28(13) . . ?
C32 Rh1 Cl2 92.02(15) . . ?
N40 Rh1 Cl2 89.03(13) . . ?
N8 Rh1 Cl2 88.42(12) . . ?
N1 Rh1 Cl1 88.31(13) . . ?
C32 Rh1 Cl1 88.04(15) . . ?
N40 Rh1 Cl1 91.37(13) . . ?
N8 Rh1 Cl1 91.39(12) . . ?
Cl2 Rh1 Cl1 179.58(5) . . ?
C2 N1 C6 124.3(4) . . ?
C2 N1 Rh1 117.3(3) . . ?
C6 N1 Rh1 118.0(3) . . ?
N1 C2 C3 118.4(5) . . ?
N1 C2 C31 113.2(4) . . ?
C3 C2 C31 128.3(5) . . ?
C2 C3 C4 118.5(5) . . ?
C2 C3 C25 123.3(5) . . ?
C4 C3 C25 118.1(5) . . ?
C5 C4 C3 120.8(5) . . ?
C5 C4 C19 120.1(5) . . ?
C3 C4 C19 119.1(5) . . ?
C6 C5 C4 117.9(5) . . ?
C6 C5 C13 122.3(5) . . ?
C4 C5 C13 119.7(5) . . ?
N1 C6 C5 119.5(5) . . ?
N1 C6 C7 113.9(4) . . ?
C5 C6 C7 126.6(5) . . ?
N8 C7 C12 120.4(5) . . ?
N8 C7 C6 115.6(5) . . ?
C12 C7 C6 124.0(5) . . ?
C9 N8 C7 119.7(5) . . ?
C9 N8 Rh1 128.4(4) . . ?
C7 N8 Rh1 110.9(3) . . ?
N8 C9 C10 122.8(6) . . ?
N8 C9 H9A 118.6 . . ?
C10 C9 H9A 118.6 . . ?
C11 C10 C9 118.0(5) . . ?
C11 C10 H10A 121.0 . . ?
C9 C10 H10A 121.0 . . ?
C10 C11 C12 120.3(6) . . ?
C10 C11 H11A 119.8 . . ?
C12 C11 H11A 119.8 . . ?
C11 C12 C7 118.6(6) . . ?
C11 C12 H12A 120.7 . . ?
C7 C12 H12A 120.7 . . ?
C14 C13 C18 118.6(5) . . ?
C14 C13 C5 118.6(5) . . ?
C18 C13 C5 122.8(5) . . ?
C13 C14 C15 119.9(6) . . ?
C13 C14 H14A 120.1 . . ?
C15 C14 H14A 120.1 . . ?
C16 C15 C14 119.9(6) . . ?
C16 C15 H15A 120.1 . . ?
C14 C15 H15A 120.1 . . ?
C17 C16 C15 120.1(6) . . ?
C17 C16 H16A 119.9 . . ?
C15 C16 H16A 119.9 . . ?
C16 C17 C18 121.3(6) . . ?
C16 C17 H17A 119.3 . . ?
C18 C17 H17A 119.3 . . ?
C17 C18 C13 120.1(6) . . ?
C17 C18 H18A 119.9 . . ?
C13 C18 H18A 119.9 . . ?
C20 C19 C24 119.1(5) . . ?
C20 C19 C4 120.8(5) . . ?
C24 C19 C4 120.1(5) . . ?
C19 C20 C21 121.2(6) . . ?
C19 C20 H20A 119.4 . . ?
C21 C20 H20A 119.4 . . ?
C22 C21 C20 119.5(6) . . ?
C22 C21 H21A 120.3 . . ?
C20 C21 H21A 120.3 . . ?
C21 C22 C23 119.9(6) . . ?
C21 C22 H22A 120.0 . . ?
C23 C22 H22A 120.0 . . ?
C22 C23 C24 120.5(6) . . ?
C22 C23 H23A 119.7 . . ?
C24 C23 H23A 119.7 . . ?
C23 C24 C19 119.8(6) . . ?
C23 C24 H24A 120.1 . . ?
C19 C24 H24A 120.1 . . ?
C30 C25 C26 119.1(5) . . ?
C30 C25 C3 121.1(5) . . ?
C26 C25 C3 119.8(5) . . ?
C27 C26 C25 120.5(6) . . ?
C27 C26 H26A 119.7 . . ?
C25 C26 H26A 119.7 . . ?
C28 C27 C26 119.9(6) . . ?
C28 C27 H27A 120.0 . . ?
C26 C27 H27A 120.0 . . ?
C27 C28 C29 120.5(6) . . ?
C27 C28 H28A 119.8 . . ?
C29 C28 H28A 119.8 . . ?
C30 C29 C28 119.4(6) . . ?
C30 C29 H29A 120.3 . . ?
C28 C29 H29A 120.3 . . ?
C29 C30 C25 120.6(6) . . ?
C29 C30 H30A 119.7 . . ?
C25 C30 H30A 119.7 . . ?
C36 C31 C32 118.2(5) . . ?
C36 C31 C2 126.8(5) . . ?
C32 C31 C2 114.8(5) . . ?
C33 C32 C31 119.2(5) . . ?
C33 C32 Rh1 128.7(4) . . ?
C31 C32 Rh1 112.0(4) . . ?
C32 C33 C34 121.4(5) . . ?
C32 C33 H33A 119.3 . . ?
C34 C33 H33A 119.3 . . ?
C33 C34 C35 119.7(5) . . ?
C33 C34 H34A 120.1 . . ?
C35 C34 H34A 120.1 . . ?
C36 C35 C34 120.2(6) . . ?
C36 C35 H35A 119.9 . . ?
C34 C35 H35A 119.9 . . ?
C35 C36 C31 121.2(5) . . ?
C35 C36 H36A 119.4 . . ?
C31 C36 H36A 119.4 . . ?
C41 N40 Rh1 176.9(4) . . ?
N40 C41 C42 178.7(7) . . ?
C41 C42 H42A 109.5 . . ?
C41 C42 H42B 109.5 . . ?
H42A C42 H42B 109.5 . . ?
C41 C42 H42C 109.5 . . ?
H42A C42 H42C 109.5 . . ?
H42B C42 H42C 109.5 . . ?
Cl51 C50 Cl53 110.3(5) . . ?
Cl51 C50 Cl52 112.3(5) . . ?
Cl53 C50 Cl52 112.0(4) . . ?
Cl51 C50 H50A 107.3 . . ?
Cl53 C50 H50A 107.3 . . ?
Cl52 C50 H50A 107.3 . . ?
Cl62 C60 Cl63 111.5(4) . . ?
Cl62 C60 Cl61 110.3(4) . . ?
Cl63 C60 Cl61 109.6(4) . . ?
Cl62 C60 H60A 108.5 . . ?
Cl63 C60 H60A 108.5 . . ?
Cl61 C60 H60A 108.5 . . ?
Cl71 C70 Cl73 111.8(4) . . ?
Cl71 C70 Cl72 110.1(4) . . ?
Cl73 C70 Cl72 108.9(4) . . ?
Cl71 C70 H70A 108.6 . . ?
Cl73 C70 H70A 108.6 . . ?
Cl72 C70 H70A 108.6 . . ?
Cl81 C80 Cl83 111.7(4) . . ?
Cl81 C80 Cl82 110.5(4) . . ?
Cl83 C80 Cl82 109.1(4) . . ?
Cl81 C80 H80A 108.5 . . ?
Cl83 C80 H80A 108.5 . . ?
Cl82 C80 H80A 108.5 . . ?

loop_
_geom_bond_atom_site_label_1
_geom_bond_atom_site_label_2
_geom_bond_distance
_geom_bond_site_symmetry_2
_geom_bond_publ_flag
Rh1 N1 1.962(4) . ?
Rh1 C32 1.994(5) . ?
Rh1 N40 2.027(4) . ?
Rh1 N8 2.158(5) . ?
Rh1 Cl2 2.3369(14) . ?
Rh1 Cl1 2.3445(14) . ?
N1 C2 1.350(6) . ?
N1 C6 1.355(7) . ?
C2 C3 1.405(7) . ?
C2 C31 1.478(7) . ?
C3 C4 1.412(7) . ?
C3 C25 1.483(7) . ?
C4 C5 1.406(7) . ?
C4 C19 1.500(7) . ?
C5 C6 1.395(7) . ?
C5 C13 1.486(7) . ?
C6 C7 1.494(7) . ?
C7 N8 1.349(7) . ?
C7 C12 1.393(8) . ?
N8 C9 1.334(7) . ?
C9 C10 1.374(8) . ?
C9 H9A 0.9500 . ?
C10 C11 1.369(8) . ?
C10 H10A 0.9500 . ?
C11 C12 1.388(8) . ?
C11 H11A 0.9500 . ?
C12 H12A 0.9500 . ?
C13 C14 1.391(8) . ?
C13 C18 1.403(8) . ?
C14 C15 1.404(8) . ?
C14 H14A 0.9500 . ?
C15 C16 1.372(9) . ?
C15 H15A 0.9500 . ?
C16 C17 1.363(9) . ?
C16 H16A 0.9500 . ?
C17 C18 1.367(8) . ?
C17 H17A 0.9500 . ?
C18 H18A 0.9500 . ?
C19 C20 1.376(8) . ?
C19 C24 1.389(8) . ?
C20 C21 1.388(8) . ?
C20 H20A 0.9500 . ?
C21 C22 1.377(10) . ?
C21 H21A 0.9500 . ?
C22 C23 1.378(10) . ?
C22 H22A 0.9500 . ?
C23 C24 1.388(8) . ?
C23 H23A 0.9500 . ?
C24 H24A 0.9500 . ?
C25 C30 1.383(8) . ?
C25 C26 1.386(7) . ?
C26 C27 1.373(8) . ?
C26 H26A 0.9500 . ?
C27 C28 1.372(9) . ?
C27 H27A 0.9500 . ?
C28 C29 1.383(9) . ?
C28 H28A 0.9500 . ?
C29 C30 1.379(8) . ?
C29 H29A 0.9500 . ?
C30 H30A 0.9500 . ?
C31 C36 1.389(8) . ?
C31 C32 1.432(7) . ?
C32 C33 1.376(8) . ?
C33 C34 1.378(8) . ?
C33 H33A 0.9500 . ?
C34 C35 1.383(8) . ?
C34 H34A 0.9500 . ?
C35 C36 1.379(8) . ?
C35 H35A 0.9500 . ?
C36 H36A 0.9500 . ?
N40 C41 1.130(7) . ?
C41 C42 1.456(7) . ?
C42 H42A 0.9800 . ?
C42 H42B 0.9800 . ?
C42 H42C 0.9800 . ?
C50 Cl51 1.730(8) . ?
C50 Cl53 1.749(9) . ?
C50 Cl52 1.768(9) . ?
C50 H50A 1.0000 . ?
C60 Cl62 1.744(7) . ?
C60 Cl63 1.748(7) . ?
C60 Cl61 1.769(7) . ?
C60 H60A 1.0000 . ?
C70 Cl71 1.728(7) . ?
C70 Cl73 1.736(7) . ?
C70 Cl72 1.780(8) . ?
C70 H70A 1.0000 . ?
C80 Cl81 1.735(7) . ?
C80 Cl83 1.739(6) . ?
C80 Cl82 1.751(7) . ?
C80 H80A 1.0000 . ?

loop_
_geom_torsion_atom_site_label_1
_geom_torsion_atom_site_label_2
_geom_torsion_atom_site_label_3
_geom_torsion_atom_site_label_4
_geom_torsion
_geom_torsion_site_symmetry_1
_geom_torsion_site_symmetry_2
_geom_torsion_site_symmetry_3
_geom_torsion_site_symmetry_4
_geom_torsion_publ_flag
C32 Rh1 N1 C2 -1.2(4) . . . . ?
N40 Rh1 N1 C2 58(29) . . . . ?
N8 Rh1 N1 C2 178.8(4) . . . . ?
Cl2 Rh1 N1 C2 -93.1(4) . . . . ?
Cl1 Rh1 N1 C2 87.0(4) . . . . ?
C32 Rh1 N1 C6 -174.2(4) . . . . ?
N40 Rh1 N1 C6 -115(28) . . . . ?
N8 Rh1 N1 C6 5.8(4) . . . . ?
Cl2 Rh1 N1 C6 93.9(4) . . . . ?
Cl1 Rh1 N1 C6 -85.9(4) . . . . ?
C6 N1 C2 C3 -3.3(7) . . . . ?
Rh1 N1 C2 C3 -175.8(4) . . . . ?
C6 N1 C2 C31 174.1(4) . . . . ?
Rh1 N1 C2 C31 1.6(6) . . . . ?
N1 C2 C3 C4 5.7(7) . . . . ?
C31 C2 C3 C4 -171.3(5) . . . . ?
N1 C2 C3 C25 -177.4(5) . . . . ?
C31 C2 C3 C25 5.6(8) . . . . ?
C2 C3 C4 C5 -1.4(7) . . . . ?
C25 C3 C4 C5 -178.5(5) . . . . ?
C2 C3 C4 C19 178.0(5) . . . . ?
C25 C3 C4 C19 1.0(7) . . . . ?
C3 C4 C5 C6 -5.3(7) . . . . ?
C19 C4 C5 C6 175.3(5) . . . . ?
C3 C4 C5 C13 172.6(5) . . . . ?
C19 C4 C5 C13 -6.9(7) . . . . ?
C2 N1 C6 C5 -3.6(8) . . . . ?
Rh1 N1 C6 C5 168.8(4) . . . . ?
C2 N1 C6 C7 174.8(5) . . . . ?
Rh1 N1 C6 C7 -12.7(6) . . . . ?
C4 C5 C6 N1 7.8(7) . . . . ?
C13 C5 C6 N1 -170.0(5) . . . . ?
C4 C5 C6 C7 -170.4(5) . . . . ?
C13 C5 C6 C7 11.8(8) . . . . ?
N1 C6 C7 N8 15.2(7) . . . . ?
C5 C6 C7 N8 -166.5(5) . . . . ?
N1 C6 C7 C12 -162.0(5) . . . . ?
C5 C6 C7 C12 16.3(9) . . . . ?
C12 C7 N8 C9 -2.9(8) . . . . ?
C6 C7 N8 C9 179.8(5) . . . . ?
C12 C7 N8 Rh1 167.1(4) . . . . ?
C6 C7 N8 Rh1 -10.1(5) . . . . ?
N1 Rh1 N8 C9 171.8(5) . . . . ?
C32 Rh1 N8 C9 171.9(6) . . . . ?
N40 Rh1 N8 C9 -8.5(5) . . . . ?
Cl2 Rh1 N8 C9 80.2(5) . . . . ?
Cl1 Rh1 N8 C9 -100.2(5) . . . . ?
N1 Rh1 N8 C7 2.9(3) . . . . ?
C32 Rh1 N8 C7 3.0(8) . . . . ?
N40 Rh1 N8 C7 -177.5(3) . . . . ?
Cl2 Rh1 N8 C7 -88.7(3) . . . . ?
Cl1 Rh1 N8 C7 90.9(3) . . . . ?
C7 N8 C9 C10 -0.3(8) . . . . ?
Rh1 N8 C9 C10 -168.4(4) . . . . ?
N8 C9 C10 C11 3.6(9) . . . . ?
C9 C10 C11 C12 -3.5(9) . . . . ?
C10 C11 C12 C7 0.4(9) . . . . ?
N8 C7 C12 C11 2.9(8) . . . . ?
C6 C7 C12 C11 179.9(5) . . . . ?
C6 C5 C13 C14 65.1(7) . . . . ?
C4 C5 C13 C14 -112.7(6) . . . . ?
C6 C5 C13 C18 -115.2(6) . . . . ?
C4 C5 C13 C18 67.0(7) . . . . ?
C18 C13 C14 C15 0.0(8) . . . . ?
C5 C13 C14 C15 179.7(5) . . . . ?
C13 C14 C15 C16 0.7(9) . . . . ?
C14 C15 C16 C17 -1.1(9) . . . . ?
C15 C16 C17 C18 0.9(10) . . . . ?
C16 C17 C18 C13 -0.2(9) . . . . ?
C14 C13 C18 C17 -0.2(8) . . . . ?
C5 C13 C18 C17 -179.9(5) . . . . ?
C5 C4 C19 C20 74.3(7) . . . . ?
C3 C4 C19 C20 -105.1(6) . . . . ?
C5 C4 C19 C24 -106.7(6) . . . . ?
C3 C4 C19 C24 73.9(7) . . . . ?
C24 C19 C20 C21 0.2(9) . . . . ?
C4 C19 C20 C21 179.2(6) . . . . ?
C19 C20 C21 C22 0.7(10) . . . . ?
C20 C21 C22 C23 -1.6(10) . . . . ?
C21 C22 C23 C24 1.5(11) . . . . ?
C22 C23 C24 C19 -0.6(10) . . . . ?
C20 C19 C24 C23 -0.3(9) . . . . ?
C4 C19 C24 C23 -179.2(6) . . . . ?
C2 C3 C25 C30 85.3(7) . . . . ?
C4 C3 C25 C30 -97.8(6) . . . . ?
C2 C3 C25 C26 -96.6(6) . . . . ?
C4 C3 C25 C26 80.3(7) . . . . ?
C30 C25 C26 C27 1.3(9) . . . . ?
C3 C25 C26 C27 -176.8(5) . . . . ?
C25 C26 C27 C28 0.2(10) . . . . ?
C26 C27 C28 C29 -1.5(11) . . . . ?
C27 C28 C29 C30 1.1(11) . . . . ?
C28 C29 C30 C25 0.4(10) . . . . ?
C26 C25 C30 C29 -1.6(9) . . . . ?
C3 C25 C30 C29 176.5(6) . . . . ?
N1 C2 C31 C36 -176.4(5) . . . . ?
C3 C2 C31 C36 0.7(9) . . . . ?
N1 C2 C31 C32 -1.2(6) . . . . ?
C3 C2 C31 C32 175.9(5) . . . . ?
C36 C31 C32 C33 -1.0(8) . . . . ?
C2 C31 C32 C33 -176.7(5) . . . . ?
C36 C31 C32 Rh1 175.9(4) . . . . ?
C2 C31 C32 Rh1 0.3(6) . . . . ?
N1 Rh1 C32 C33 177.0(5) . . . . ?
N40 Rh1 C32 C33 -2.7(5) . . . . ?
N8 Rh1 C32 C33 176.9(5) . . . . ?
Cl2 Rh1 C32 C33 -92.0(5) . . . . ?
Cl1 Rh1 C32 C33 88.5(5) . . . . ?
N1 Rh1 C32 C31 0.4(4) . . . . ?
N40 Rh1 C32 C31 -179.2(4) . . . . ?
N8 Rh1 C32 C31 0.3(9) . . . . ?
Cl2 Rh1 C32 C31 91.5(4) . . . . ?
Cl1 Rh1 C32 C31 -88.1(4) . . . . ?
C31 C32 C33 C34 2.0(8) . . . . ?
Rh1 C32 C33 C34 -174.4(4) . . . . ?
C32 C33 C34 C35 -1.4(9) . . . . ?
C33 C34 C35 C36 -0.2(9) . . . . ?
C34 C35 C36 C31 1.1(9) . . . . ?
C32 C31 C36 C35 -0.5(8) . . . . ?
C2 C31 C36 C35 174.6(5) . . . . ?
N1 Rh1 N40 C41 -173(100) . . . . ?
C32 Rh1 N40 C41 -114(9) . . . . ?
N8 Rh1 N40 C41 66(9) . . . . ?
Cl2 Rh1 N40 C41 -22(9) . . . . ?
Cl1 Rh1 N40 C41 158(9) . . . . ?
Rh1 N40 C41 C42 145(25) . . . . ?
